data_1543555
loop_
_publ_author_name
'Palanisamy Sathyadevi'
'Paramasivam Krishnamoorthy'
'Rachel R. Butorac'
'Alan H. Cowley'
'Nallasamy Dharmaraj'

_publ_section_title
;
 Novel ONN pincer type copper(II) hydrazide complexes: An investigation on
 the effect of electronegativity and ring size of heterocyclic hydrazides
 towards nucleic acid/protein binding, free radical scavenging and
 cytotoxicity
;
_journal_name_full 'Inorganica Chimica Acta'
_journal_page_first 185
_journal_page_last 194
_journal_paper_doi 10.1016/j.ica.2013.09.015
_journal_volume 409B
_journal_year 2014
_chemical_formula_sum 'C11 H11 Cl Cu N4 O3'
_chemical_formula_weight 346.23
_space_group_IT_number 2
_symmetry_cell_setting triclinic
_symmetry_Int_Tables_number 2
_symmetry_space_group_name_Hall '-P 1'
_symmetry_space_group_name_H-M 'P -1'
_cell_angle_alpha 89.330(2)
_cell_angle_beta 76.717(2)
_cell_angle_gamma 82.163(3)
_cell_formula_units_Z 2
_cell_length_a 7.7107(6)
_cell_length_b 8.6088(7)
_cell_length_c 10.1043(8)
_cell_volume 646.55(9)
_diffrn_ambient_temperature 100
_diffrn_radiation_probe x-ray
_diffrn_radiation_type MoK\a
_diffrn_radiation_wavelength 0.71075
_exptl_absorpt_coefficient_mu 1.908
_exptl_crystal_density_diffrn 1.778
_exptl_crystal_F_000 350
_refine_ls_goodness_of_fit_ref 1.076
_refine_ls_number_parameters 193
_refine_ls_number_reflns 2755
_refine_ls_R_factor_gt 0.0328
_refine_ls_wR_factor_ref 0.0945
_cod_data_source_file ICA-2014-409B-185-194.cif
_cod_data_source_block 1
_cod_depositor_comments
;
No atomic coordinates in the paper nor in the
supplementary material - only the PLATON checkCIF
was provided - a dummy atom was added

 The dummy atom was replaced by unknown values. This is the
 standard way of marking entries in the COD that do not contain
 coordinates.

 Antanas Vaitkus,
 2016-12-06

The following automatic conversions were performed:

'_journal_paper_doi' value 'doi:10.1016/j.ica.2013.09.015' was
changed to '10.1016/j.ica.2013.09.015'.

Automatic conversion script
Id: cif_fix_values 6433 2018-09-21 13:16:33Z andrius 
;
_cod_database_code 1543555

loop_
_symmetry_equiv_pos_site_id
_symmetry_equiv_pos_as_xyz
1 x,y,z
2 -x,-y,-z

loop_
_atom_site_label
_atom_site_type_symbol
_atom_site_fract_x
_atom_site_fract_y
_atom_site_fract_z
_atom_site_U_iso_or_equiv
_atom_site_calc_flag
? ? ? ? ? ? ?
